data_4108366
loop_
_publ_author_name
'Stanislav Groysman'
'Jun-Jieh Wang'
'Ranitendranath Tagore'
'Sonny C. Lee'
'Richard H. Holm'

_publ_contact_author_address
;
      Department of Chemistry and Chemical Biology
      Harvard University
      12 Oxford Street
      Cambridge, MA 02138
      USA
;
_publ_contact_author_email holm@chemistry.harvard.edu
_publ_contact_author_fax '617 496-9289'
_publ_contact_author_name 'Richard H. Holm'
_publ_contact_author_phone '617 495-0853'
_publ_section_title
;
 A Biomimetic Approach to Oxidized Sites in the Xanthine Oxidoreductase
 Family: Synthesis and Stereochemistry of Tungsten(VI) Analogue Complexes
;
_journal_name_full 'Journal of the American Chemical Society'
_journal_page_first 12794
_journal_page_last 12807
_journal_paper_doi 10.1021/ja804000k
_journal_volume 130
_journal_year 2008
_chemical_formula_sum 'C22 H42 Cl2 Mo N2 O3 S2'
_chemical_formula_weight 613.54
_chemical_name_systematic
; 
 ? 
;
_space_group_IT_number 9
_symmetry_cell_setting monoclinic
_symmetry_space_group_name_Hall 'C -2yc'
_symmetry_space_group_name_H-M 'C 1 c 1'
_atom_sites_solution_hydrogens geom
_atom_sites_solution_primary direct
_atom_sites_solution_secondary difmap
_audit_creation_method SHELXL-97
_cell_angle_alpha 90.00
_cell_angle_beta 93.3560(10)
_cell_angle_gamma 90.00
_cell_formula_units_Z 4
_cell_length_a 13.2607(9)
_cell_length_b 14.9006(10)
_cell_length_c 14.3014(10)
_cell_measurement_temperature 193(2)
_cell_volume 2821.0(3)
_computing_cell_refinement 'SMART (Bruker, 2001)'
_computing_data_collection 'SMART (Bruker, 2001)'
_computing_data_reduction 'SAINT (Bruker, 2003)'
_computing_molecular_graphics 'SHELXTL (Bruker, 2000)'
_computing_publication_material 'SHELXTL (Bruker, 2000)'
_computing_structure_refinement 'SHELXL-97 (Sheldrick, 1997)'
_computing_structure_solution 'SHELXS-97 (Sheldrick, 1990)'
_diffrn_ambient_temperature 193(2)
_diffrn_measured_fraction_theta_full 0.998
_diffrn_measured_fraction_theta_max 0.998
_diffrn_measurement_device_type 'Bruker Smart APEX CCD'
_diffrn_measurement_method \w
_diffrn_radiation_monochromator graphite
_diffrn_radiation_source 'fine-focus sealed tube'
_diffrn_radiation_type MoK\a
_diffrn_radiation_wavelength 0.71073
_diffrn_reflns_av_R_equivalents 0.0131
_diffrn_reflns_av_sigmaI/netI 0.0234
_diffrn_reflns_limit_h_max 15
_diffrn_reflns_limit_h_min -14
_diffrn_reflns_limit_k_max 17
_diffrn_reflns_limit_k_min -12
_diffrn_reflns_limit_l_max 16
_diffrn_reflns_limit_l_min -16
_diffrn_reflns_number 7805
_diffrn_reflns_theta_full 25.00
_diffrn_reflns_theta_max 25.00
_diffrn_reflns_theta_min 2.06
_exptl_absorpt_coefficient_mu 0.827
_exptl_absorpt_correction_T_max 0.8859
_exptl_absorpt_correction_T_min 0.7894
_exptl_absorpt_correction_type multi-scan
_exptl_absorpt_process_details 'SADABS (Sheldrick, 2002)'
_exptl_crystal_colour yellow
_exptl_crystal_density_diffrn 1.445
_exptl_crystal_description prism
_exptl_crystal_F_000 1280
_exptl_crystal_size_max 0.30
_exptl_crystal_size_mid 0.25
_exptl_crystal_size_min 0.15
_refine_diff_density_max 0.723
_refine_diff_density_min -0.188
_refine_diff_density_rms 0.054
_refine_ls_abs_structure_details 'Flack H D (1983), Acta Cryst. A39, 876-881'
_refine_ls_abs_structure_Flack 0.01(3)
_refine_ls_extinction_method none
_refine_ls_goodness_of_fit_ref 1.055
_refine_ls_hydrogen_treatment constr
_refine_ls_matrix_type full
_refine_ls_number_parameters 297
_refine_ls_number_reflns 4598
_refine_ls_number_restraints 2
_refine_ls_restrained_S_all 1.055
_refine_ls_R_factor_all 0.0275
_refine_ls_R_factor_gt 0.0265
_refine_ls_shift/su_max 0.113
_refine_ls_shift/su_mean 0.003
_refine_ls_structure_factor_coef Fsqd
_refine_ls_weighting_details 'calc w=1/[\s^2^(Fo^2^)+(0.0412P)^2^+0.6823P] where P=(Fo^2^+2Fc^2^)/3'
_refine_ls_weighting_scheme calc
_refine_ls_wR_factor_gt 0.0657
_refine_ls_wR_factor_ref 0.0667
_reflns_number_gt 4453
_reflns_number_total 4598
_reflns_threshold_expression >2sigma(I)
_cod_data_source_file ja804000k_si_001_2.cif
_cod_data_source_block 3
_cod_database_code 4108366

loop_
_symmetry_equiv_pos_as_xyz
'x, y, z'
'x, -y, z+1/2'
'x+1/2, y+1/2, z'
'x+1/2, -y+1/2, z+1/2'

loop_
_atom_site_label
_atom_site_type_symbol
_atom_site_fract_x
_atom_site_fract_y
_atom_site_fract_z
_atom_site_U_iso_or_equiv
_atom_site_adp_type
_atom_site_occupancy
_atom_site_symmetry_multiplicity
_atom_site_calc_flag
_atom_site_refinement_flags
Mo1 Mo 0.478436(17) 0.213360(16) 0.689711(16) 0.03853(8) Uani 1 1 d .
S2 S 0.45876(6) 0.21827(6) 0.86659(5) 0.0440(2) Uani 1 1 d .
S1 S 0.29325(6) 0.18005(6) 0.70192(5) 0.04222(18) Uani 1 1 d .
Cl2 Cl 0.38503(8) 0.26609(7) 1.06931(6) 0.0594(2) Uani 1 1 d .
Cl1 Cl 0.06326(7) 0.17462(9) 0.74931(8) 0.0727(3) Uani 1 1 d .
C3 C 0.2573(3) 0.2061(2) 0.8146(2) 0.0383(7) Uani 1 1 d .
C4 C 0.1552(3) 0.2042(2) 0.8368(3) 0.0483(8) Uani 1 1 d .
C2 C 0.3310(3) 0.2251(2) 0.8876(2) 0.0379(7) Uani 1 1 d .
O3 O 0.59904(17) 0.17451(17) 0.72818(18) 0.0528(6) Uani 1 1 d .
C5 C 0.1255(3) 0.2217(2) 0.9256(3) 0.0531(9) Uani 1 1 d .
H5 H 0.0559 0.2199 0.9381 0.064 Uiso 1 1 calc R
C1 C 0.2965(3) 0.2431(2) 0.9767(2) 0.0442(7) Uani 1 1 d .
O2 O 0.4545(2) 0.1599(2) 0.58116(17) 0.0654(7) Uani 1 1 d .
C11 C 0.7856(3) 0.0902(3) 0.0591(3) 0.0537(9) Uani 1 1 d .
H11A H 0.7523 0.1188 0.0029 0.064 Uiso 1 1 calc R
H11B H 0.8107 0.1388 0.1015 0.064 Uiso 1 1 calc R
C9 C 0.6611(3) -0.0357(2) 0.0449(2) 0.0471(8) Uani 1 1 d .
H9A H 0.6094 -0.0678 0.0792 0.057 Uiso 1 1 calc R
H9B H 0.7146 -0.0795 0.0318 0.057 Uiso 1 1 calc R
N1 N 0.7070(2) 0.03636(18) 0.10818(19) 0.0432(6) Uani 1 1 d .
C13 C 0.7543(3) -0.0111(3) 0.1930(2) 0.0524(8) Uani 1 1 d .
H13A H 0.7011 -0.0455 0.2229 0.063 Uiso 1 1 calc R
H13B H 0.8044 -0.0547 0.1718 0.063 Uiso 1 1 calc R
N2 N 0.24119(19) 0.10330(18) 0.37917(17) 0.0387(5) Uani 1 1 d .
O1 O 0.48826(18) 0.32721(17) 0.66725(17) 0.0538(6) Uani 1 1 d .
C8 C 0.5406(3) 0.0627(3) 0.1853(3) 0.0620(10) Uani 1 1 d .
H8A H 0.5006 0.0241 0.1419 0.093 Uiso 1 1 calc R
H8B H 0.4977 0.1109 0.2075 0.093 Uiso 1 1 calc R
H8C H 0.5671 0.0271 0.2389 0.093 Uiso 1 1 calc R
C12 C 0.8753(3) 0.0366(3) 0.0291(3) 0.0616(10) Uani 1 1 d .
H12A H 0.9120 0.0114 0.0845 0.092 Uiso 1 1 calc R
H12B H 0.9204 0.0760 -0.0041 0.092 Uiso 1 1 calc R
H12C H 0.8516 -0.0122 -0.0125 0.092 Uiso 1 1 calc R
C21 C 0.1851(3) 0.1378(3) 0.4610(2) 0.0565(9) Uani 1 1 d .
H21A H 0.2335 0.1434 0.5161 0.068 Uiso 1 1 calc R
H21B H 0.1592 0.1987 0.4456 0.068 Uiso 1 1 calc R
C17 C 0.3330(3) 0.1630(3) 0.3678(3) 0.0521(8) Uani 1 1 d .
H17A H 0.3745 0.1634 0.4277 0.063 Uiso 1 1 calc R
H17B H 0.3745 0.1362 0.3197 0.063 Uiso 1 1 calc R
C6 C 0.1965(3) 0.2416(3) 0.9959(3) 0.0533(9) Uani 1 1 d .
H6 H 0.1766 0.2542 1.0573 0.064 Uiso 1 1 calc R
C7 C 0.6281(3) 0.1033(3) 0.1353(3) 0.0557(9) Uani 1 1 d .
H7A H 0.6007 0.1340 0.0779 0.067 Uiso 1 1 calc R
H7B H 0.6613 0.1493 0.1765 0.067 Uiso 1 1 calc R
C14 C 0.8058(4) 0.0492(3) 0.2657(3) 0.0756(13) Uani 1 1 d .
H14A H 0.8493 0.0919 0.2351 0.113 Uiso 1 1 calc R
H14B H 0.8468 0.0127 0.3105 0.113 Uiso 1 1 calc R
H14C H 0.7548 0.0820 0.2989 0.113 Uiso 1 1 calc R
C10 C 0.6125(3) -0.0040(3) -0.0479(3) 0.0655(10) Uani 1 1 d .
H10A H 0.5560 0.0362 -0.0364 0.098 Uiso 1 1 calc R
H10B H 0.5874 -0.0559 -0.0843 0.098 Uiso 1 1 calc R
H10C H 0.6625 0.0282 -0.0829 0.098 Uiso 1 1 calc R
C15 C 0.2790(3) 0.0083(2) 0.3955(2) 0.0513(8) Uani 1 1 d .
H15A H 0.2207 -0.0331 0.3894 0.062 Uiso 1 1 calc R
H15B H 0.3250 -0.0071 0.3458 0.062 Uiso 1 1 calc R
C16 C 0.3341(3) -0.0071(3) 0.4897(3) 0.0577(9) Uani 1 1 d .
H16A H 0.3857 0.0395 0.5008 0.087 Uiso 1 1 calc R
H16B H 0.3665 -0.0662 0.4903 0.087 Uiso 1 1 calc R
H16C H 0.2859 -0.0044 0.5390 0.087 Uiso 1 1 calc R
C19 C 0.1704(3) 0.1065(3) 0.2928(2) 0.0501(9) Uani 1 1 d .
H19A H 0.1428 0.1680 0.2860 0.060 Uiso 1 1 calc R
H19B H 0.1130 0.0655 0.3020 0.060 Uiso 1 1 calc R
C18 C 0.3089(3) 0.2596(3) 0.3400(3) 0.0614(10) Uani 1 1 d .
H18A H 0.2637 0.2602 0.2833 0.092 Uiso 1 1 calc R
H18B H 0.3716 0.2912 0.3279 0.092 Uiso 1 1 calc R
H18C H 0.2759 0.2896 0.3910 0.092 Uiso 1 1 calc R
C20 C 0.2178(4) 0.0808(3) 0.2022(2) 0.0688(12) Uani 1 1 d .
H20A H 0.2789 0.1167 0.1953 0.103 Uiso 1 1 calc R
H20B H 0.1696 0.0923 0.1490 0.103 Uiso 1 1 calc R
H20C H 0.2356 0.0170 0.2038 0.103 Uiso 1 1 calc R
C23 C 0.0977(3) 0.0798(4) 0.4877(3) 0.0805(14) Uani 1 1 d .
H23A H 0.0467 0.0772 0.4353 0.121 Uiso 1 1 calc R
H23B H 0.0675 0.1055 0.5426 0.121 Uiso 1 1 calc R
H23C H 0.1221 0.0191 0.5025 0.121 Uiso 1 1 calc R

loop_
_atom_site_aniso_label
_atom_site_aniso_U_11
_atom_site_aniso_U_22
_atom_site_aniso_U_33
_atom_site_aniso_U_23
_atom_site_aniso_U_13
_atom_site_aniso_U_12
Mo1 0.03255(13) 0.04396(14) 0.03926(13) -0.00703(13) 0.00368(9) 0.00450(13)
S2 0.0347(4) 0.0600(5) 0.0371(4) -0.0013(3) -0.0005(3) -0.0002(3)
S1 0.0396(4) 0.0490(4) 0.0378(4) -0.0014(3) -0.0003(3) -0.0058(4)
Cl2 0.0705(6) 0.0700(6) 0.0377(4) -0.0073(4) 0.0042(4) -0.0038(5)
Cl1 0.0379(5) 0.1059(8) 0.0736(6) 0.0075(6) -0.0037(4) -0.0083(5)
C3 0.0404(18) 0.0361(16) 0.0385(15) 0.0039(12) 0.0035(13) 0.0030(12)
C4 0.0394(19) 0.0474(19) 0.058(2) 0.0075(15) 0.0029(15) 0.0014(14)
C2 0.0411(18) 0.0346(15) 0.0381(16) 0.0035(12) 0.0027(13) 0.0003(12)
O3 0.0344(12) 0.0595(14) 0.0646(14) -0.0116(12) 0.0042(10) 0.0157(11)
C5 0.042(2) 0.059(2) 0.060(2) 0.0085(17) 0.0165(17) 0.0065(16)
C1 0.052(2) 0.0377(17) 0.0433(17) 0.0010(14) 0.0068(15) 0.0037(15)
O2 0.0523(15) 0.094(2) 0.0504(14) -0.0272(14) 0.0061(12) -0.0023(14)
C11 0.059(2) 0.049(2) 0.054(2) 0.0060(17) 0.0164(17) -0.0133(17)
C9 0.0448(17) 0.0475(19) 0.0500(18) -0.0096(15) 0.0099(14) -0.0083(15)
N1 0.0462(15) 0.0398(14) 0.0446(14) -0.0008(11) 0.0131(11) -0.0072(12)
C13 0.055(2) 0.055(2) 0.0474(18) 0.0069(16) 0.0074(15) -0.0171(16)
N2 0.0358(13) 0.0455(14) 0.0350(12) -0.0055(11) 0.0042(10) 0.0015(11)
O1 0.0384(13) 0.0560(14) 0.0673(18) 0.0162(12) 0.0051(12) 0.0019(11)
C8 0.053(2) 0.081(3) 0.054(2) -0.0022(19) 0.0199(17) 0.0009(19)
C12 0.055(2) 0.075(3) 0.056(2) -0.0087(19) 0.0208(17) -0.0149(19)
C21 0.059(2) 0.071(2) 0.0400(17) -0.0084(17) 0.0110(15) 0.0095(18)
C17 0.0412(19) 0.061(2) 0.054(2) 0.0067(17) 0.0016(15) -0.0048(16)
C6 0.060(2) 0.0464(19) 0.056(2) 0.0042(17) 0.0213(18) 0.0059(17)
C7 0.052(2) 0.051(2) 0.066(2) -0.0087(17) 0.0181(17) -0.0006(17)
C14 0.087(3) 0.088(3) 0.051(2) 0.011(2) -0.005(2) -0.037(3)
C10 0.057(2) 0.085(3) 0.054(2) -0.008(2) 0.0008(17) -0.008(2)
C15 0.063(2) 0.0429(18) 0.0480(18) -0.0069(15) 0.0007(16) 0.0003(16)
C16 0.068(2) 0.049(2) 0.056(2) 0.0061(17) -0.0029(18) 0.0026(17)
C19 0.047(2) 0.056(2) 0.0455(18) -0.0080(16) -0.0089(15) 0.0029(16)
C18 0.058(3) 0.060(2) 0.066(2) 0.0057(19) 0.0028(19) -0.0088(19)
C20 0.104(3) 0.062(2) 0.039(2) -0.0036(17) -0.0056(19) 0.022(2)
C23 0.059(3) 0.108(4) 0.078(3) 0.020(3) 0.031(2) 0.009(3)

loop_
_atom_type_symbol
_atom_type_description
_atom_type_scat_dispersion_real
_atom_type_scat_dispersion_imag
_atom_type_scat_source
C C 0.0033 0.0016 'International Tables Vol C Tables 4.2.6.8 and 6.1.1.4'
H H 0.0000 0.0000 'International Tables Vol C Tables 4.2.6.8 and 6.1.1.4'
N N 0.0061 0.0033 'International Tables Vol C Tables 4.2.6.8 and 6.1.1.4'
O O 0.0106 0.0060 'International Tables Vol C Tables 4.2.6.8 and 6.1.1.4'
S S 0.1246 0.1234 'International Tables Vol C Tables 4.2.6.8 and 6.1.1.4'
Cl Cl 0.1484 0.1585 'International Tables Vol C Tables 4.2.6.8 and 6.1.1.4'
Mo Mo -1.6832 0.6857 'International Tables Vol C Tables 4.2.6.8 and 6.1.1.4'

loop_
_geom_angle_atom_site_label_1
_geom_angle_atom_site_label_2
_geom_angle_atom_site_label_3
_geom_angle
O1 Mo1 O2 106.98(14)
O1 Mo1 O3 107.66(12)
O2 Mo1 O3 103.93(12)
O1 Mo1 S1 106.84(8)
O2 Mo1 S1 81.13(9)
O3 Mo1 S1 141.73(9)
O1 Mo1 S2 99.69(8)
O2 Mo1 S2 149.60(10)
O3 Mo1 S2 81.01(9)
S1 Mo1 S2 77.36(3)
C2 S2 Mo1 109.18(11)
C3 S1 Mo1 109.82(12)
C4 C3 C2 118.0(3)
C4 C3 S1 121.3(3)
C2 C3 S1 120.6(2)
C5 C4 C3 122.3(4)
C5 C4 Cl1 118.8(3)
C3 C4 Cl1 118.8(3)
C1 C2 C3 117.3(3)
C1 C2 S2 122.6(3)
C3 C2 S2 119.9(2)
C6 C5 C4 119.8(3)
C6 C1 C2 123.3(3)
C6 C1 Cl2 117.7(3)
C2 C1 Cl2 118.9(3)
C12 C11 N1 115.1(3)
N1 C9 C10 116.1(3)
C13 N1 C9 106.5(2)
C13 N1 C7 111.4(3)
C9 N1 C7 111.2(3)
C13 N1 C11 110.8(3)
C9 N1 C11 111.2(3)
C7 N1 C11 105.9(3)
C14 C13 N1 115.2(3)
C19 N2 C21 108.2(3)
C19 N2 C15 109.9(3)
C21 N2 C15 111.8(3)
C19 N2 C17 110.9(3)
C21 N2 C17 108.4(3)
C15 N2 C17 107.6(3)
C23 C21 N2 114.8(3)
C18 C17 N2 115.0(3)
C1 C6 C5 119.2(3)
N1 C7 C8 114.6(3)
C16 C15 N2 114.7(3)
N2 C19 C20 114.9(3)

loop_
_geom_bond_atom_site_label_1
_geom_bond_atom_site_label_2
_geom_bond_distance
Mo1 O1 1.733(2)
Mo1 O2 1.758(2)
Mo1 O3 1.759(2)
Mo1 S1 2.5214(9)
Mo1 S2 2.5592(8)
S2 C2 1.741(3)
S1 C3 1.751(3)
Cl2 C1 1.751(4)
Cl1 C4 1.751(4)
C3 C4 1.408(5)
C3 C2 1.416(5)
C4 C5 1.377(6)
C2 C1 1.406(5)
C5 C6 1.369(6)
C1 C6 1.370(5)
C11 C12 1.516(6)
C11 N1 1.520(4)
C9 N1 1.509(4)
C9 C10 1.516(5)
N1 C13 1.508(5)
N1 C7 1.511(4)
C13 C14 1.507(5)
N2 C19 1.508(4)
N2 C21 1.514(4)
N2 C15 1.515(4)
N2 C17 1.525(4)
C8 C7 1.524(5)
C21 C23 1.513(6)
C17 C18 1.522(6)
C15 C16 1.511(5)
C19 C20 1.522(5)
